data_7129343
loop_
_publ_author_name
'Liu, Tao'
'Yue, Yongkang'
'Zhai, Yunze'
'Guo, Zilong'
'Zhao, Wenjing'
'Yang, Xufeng'
'Chen, Dongdong'
'Yin, Caixia'

_publ_section_title
;
 Host--guest type multiple site fluorescent probe for GSH detection in
 living organisms
;
_journal_name_full 'Chemical Communications'
_journal_paper_doi 10.1039/D1CC05494E
_journal_year 2021
_chemical_formula_moiety 'C22 H22 Cl N O6'
_chemical_formula_sum 'C22 H22 Cl N O6'
_chemical_formula_weight 431.85
_space_group_crystal_system monoclinic
_space_group_IT_number 14
_space_group_name_Hall '-P 2ybc'
_space_group_name_H-M_alt 'P 1 21/c 1'
_atom_sites_solution_hydrogens geom
_atom_sites_solution_primary dual
_audit_creation_date 2021-04-12
_audit_creation_method
;
Olex2 1.2
(compiled 2018.05.29 svn.r3508 for OlexSys, GUI svn.r5506)
;
_audit_update_record
;
2021-09-27 deposited with the CCDC.	2021-11-29 downloaded from the CCDC.
;
_cell_angle_alpha 90
_cell_angle_beta 90.9010(10)
_cell_angle_gamma 90
_cell_formula_units_Z 4
_cell_length_a 9.6535(3)
_cell_length_b 14.5524(4)
_cell_length_c 14.1991(5)
_cell_measurement_reflns_used 6937
_cell_measurement_temperature 150(2)
_cell_measurement_theta_max 26.12
_cell_measurement_theta_min 2.53
_cell_volume 1994.47(11)
_computing_cell_refinement 'SAINT V8.40B (?, 2016)'
_computing_data_reduction 'SAINT V8.40B (?, 2016)'
_computing_molecular_graphics 'Olex2 (Dolomanov et al., 2009)'
_computing_publication_material 'Olex2 (Dolomanov et al., 2009)'
_computing_structure_refinement 'ShelXL (Sheldrick, 2015)'
_computing_structure_solution 'ShelXT (Sheldrick, 2015)'
_diffrn_ambient_temperature 150.0
_diffrn_measured_fraction_theta_full 0.999
_diffrn_measured_fraction_theta_max 0.997
_diffrn_measurement_device_type 'Bruker APEX-II CCD'
_diffrn_measurement_method '\f and \w scans'
_diffrn_radiation_type MoK\a
_diffrn_radiation_wavelength 0.71073
_diffrn_reflns_av_R_equivalents 0.0581
_diffrn_reflns_av_unetI/netI 0.0273
_diffrn_reflns_Laue_measured_fraction_full 0.999
_diffrn_reflns_Laue_measured_fraction_max 0.997
_diffrn_reflns_limit_h_max 12
_diffrn_reflns_limit_h_min -12
_diffrn_reflns_limit_k_max 18
_diffrn_reflns_limit_k_min -18
_diffrn_reflns_limit_l_max 17
_diffrn_reflns_limit_l_min -17
_diffrn_reflns_number 35662
_diffrn_reflns_point_group_measured_fraction_full 0.999
_diffrn_reflns_point_group_measured_fraction_max 0.997
_diffrn_reflns_theta_full 25.242
_diffrn_reflns_theta_max 26.416
_diffrn_reflns_theta_min 2.004
_diffrn_standards_number 0
_exptl_absorpt_coefficient_mu 0.233
_exptl_absorpt_correction_T_max 0.0276
_exptl_absorpt_correction_T_min 0.0114
_exptl_absorpt_correction_type multi-scan
_exptl_absorpt_process_details
;
SADABS-2016/2 (Bruker,2016/2) was used for absorption correction.
wR2(int) was 0.0685 before and 0.0630 after correction.
The Ratio of minimum to maximum transmission is 0.4130.
The \l/2 correction factor is Not present.
;
_exptl_crystal_density_diffrn 1.438
_exptl_crystal_description block
_exptl_crystal_F_000 904
_exptl_crystal_size_max 0.2
_exptl_crystal_size_mid 0.15
_exptl_crystal_size_min 0.12
_refine_diff_density_max 0.222
_refine_diff_density_min -0.183
_refine_diff_density_rms 0.052
_refine_ls_extinction_method none
_refine_ls_goodness_of_fit_ref 1.081
_refine_ls_hydrogen_treatment constr
_refine_ls_matrix_type full
_refine_ls_number_parameters 275
_refine_ls_number_reflns 4089
_refine_ls_number_restraints 0
_refine_ls_restrained_S_all 1.081
_refine_ls_R_factor_all 0.0508
_refine_ls_R_factor_gt 0.0345
_refine_ls_shift/su_max 0.001
_refine_ls_shift/su_mean 0.000
_refine_ls_structure_factor_coef Fsqd
_refine_ls_weighting_details 'w=1/[\s^2^(Fo^2^)+(0.0583P)^2^+0.3136P] where P=(Fo^2^+2Fc^2^)/3'
_refine_ls_weighting_scheme calc
_refine_ls_wR_factor_gt 0.0923
_refine_ls_wR_factor_ref 0.1110
_reflns_Friedel_coverage 0.000
_reflns_number_gt 3224
_reflns_number_total 4089
_reflns_threshold_expression 'I > 2\s(I)'
_cod_data_source_file d1cc05494e2.cif
_cod_data_source_block GSH547
_cod_database_code 7129343
_shelx_shelxl_version_number 2018/3
_shelx_space_group_comment
;
The symmetry employed for this shelxl refinement is uniquely defined
by the following loop, which should always be used as a source of
symmetry information in preference to the above space-group names.
They are only intended as comments.
;
_shelx_estimated_absorpt_t_max 0.973
_shelx_estimated_absorpt_t_min 0.955
_olex2_refinement_description
;
1. Fixed Uiso
 At 1.2 times of:
  All C(H) groups, All C(H,H) groups
 At 1.5 times of:
  All C(H,H,H) groups
2.a Secondary CH2 refined with riding coordinates:
 C00P(H00M,H00O), C00R(H00P,H00R)
2.b Aromatic/amide H refined with riding coordinates:
 C00A(H00A), C00D(H00D), C00G(H00G), C00N(H00N), C00Q(H00Q), C00T(H00T)
2.c Idealised Me refined as rotating group:
 C00L(H00B,H00C,H00E), C00M(H00F,H00H,H00I), C00O(H00J,H00K,H00L), C00U(H00S,
 H00U,H00V)
;
_olex2_submission_special_instructions 'No special instructions were received'

loop_
_space_group_symop_operation_xyz
'x, y, z'
'-x, y+1/2, -z+1/2'
'-x, -y, -z'
'x, -y-1/2, z-1/2'

loop_
_atom_site_label
_atom_site_type_symbol
_atom_site_fract_x
_atom_site_fract_y
_atom_site_fract_z
_atom_site_U_iso_or_equiv
_atom_site_adp_type
_atom_site_occupancy
_atom_site_site_symmetry_order
_atom_site_calc_flag
_atom_site_refinement_flags_posn
_atom_site_refinement_flags_adp
_atom_site_refinement_flags_occupancy
_atom_site_disorder_assembly
_atom_site_disorder_group
Cl01 Cl 0.56565(5) 0.32905(3) 0.44019(3) 0.04158(14) Uani 1 1 d . . . . .
O002 O 1.13539(13) 0.73921(9) 0.65919(9) 0.0392(3) Uani 1 1 d . . . . .
O003 O 1.12263(14) 0.64415(8) 0.79278(9) 0.0401(3) Uani 1 1 d . . . . .
O004 O 0.54132(13) 0.59615(8) 0.28377(9) 0.0384(3) Uani 1 1 d . . . . .
O005 O 0.69755(14) 0.66061(9) 0.37514(10) 0.0458(3) Uani 1 1 d . . . . .
O006 O 1.05549(14) 0.69584(10) 0.52002(9) 0.0472(3) Uani 1 1 d . . . . .
O007 O 1.02979(18) 0.50592(9) 0.78623(11) 0.0557(4) Uani 1 1 d . . . . .
N008 N 0.23517(15) 0.47572(11) 0.05127(11) 0.0383(4) Uani 1 1 d . . . . .
C009 C 1.11281(19) 0.73776(12) 0.75921(12) 0.0360(4) Uani 1 1 d . . . . .
C00A C 0.38737(18) 0.53657(12) 0.17213(13) 0.0367(4) Uani 1 1 d . . . . .
H00A H 0.381588 0.596389 0.145561 0.044 Uiso 1 1 calc R . . . .
C00B C 0.31317(18) 0.46331(13) 0.13057(12) 0.0362(4) Uani 1 1 d . . . . .
C00C C 0.47829(18) 0.43630(12) 0.29718(12) 0.0343(4) Uani 1 1 d . . . . .
C00D C 0.32586(19) 0.37554(13) 0.17464(13) 0.0380(4) Uani 1 1 d . . . . .
H00D H 0.279041 0.324373 0.147428 0.046 Uiso 1 1 calc R . . . .
C00E C 1.06006(19) 0.68118(12) 0.60362(13) 0.0375(4) Uani 1 1 d . . . . .
C00F C 0.63387(18) 0.59132(12) 0.35858(13) 0.0367(4) Uani 1 1 d . . . . .
C00G C 0.40310(19) 0.36312(12) 0.25450(13) 0.0370(4) Uani 1 1 d . . . . .
H00G H 0.406860 0.303861 0.282493 0.044 Uiso 1 1 calc R . . . .
C00H C 0.64246(18) 0.50476(12) 0.41144(13) 0.0350(4) Uani 1 1 d . . . . .
C00I C 0.99708(19) 0.60247(12) 0.65192(13) 0.0369(4) Uani 1 1 d . . . . .
C00J C 0.56309(18) 0.43192(12) 0.37873(12) 0.0340(4) Uani 1 1 d . . . . .
C00K C 0.46780(18) 0.52142(12) 0.25083(13) 0.0348(4) Uani 1 1 d . . . . .
C00L C 0.9741(2) 0.77837(13) 0.78146(13) 0.0410(4) Uani 1 1 d . . . . .
H00B H 0.969715 0.841702 0.758142 0.061 Uiso 1 1 calc GR . . . .
H00C H 0.961331 0.778058 0.849789 0.061 Uiso 1 1 calc GR . . . .
H00E H 0.900872 0.741857 0.750974 0.061 Uiso 1 1 calc GR . . . .
C00M C 1.2314(2) 0.78829(13) 0.80402(14) 0.0439(4) Uani 1 1 d . . . . .
H00F H 1.318737 0.759405 0.785864 0.066 Uiso 1 1 calc GR . . . .
H00H H 1.223019 0.786197 0.872676 0.066 Uiso 1 1 calc GR . . . .
H00I H 1.230297 0.852402 0.782896 0.066 Uiso 1 1 calc GR . . . .
C00N C 0.89696(19) 0.54834(12) 0.61218(13) 0.0387(4) Uani 1 1 d . . . . .
H00N H 0.871811 0.495329 0.647015 0.046 Uiso 1 1 calc R . . . .
C00O C 0.3544(2) 0.59174(14) -0.04808(14) 0.0458(5) Uani 1 1 d . . . . .
H00J H 0.358091 0.553828 -0.105031 0.069 Uiso 1 1 calc GR . . . .
H00K H 0.437281 0.580612 -0.009045 0.069 Uiso 1 1 calc GR . . . .
H00L H 0.350369 0.656773 -0.065826 0.069 Uiso 1 1 calc GR . . . .
C00P C 0.22596(19) 0.56689(13) 0.00727(14) 0.0412(4) Uani 1 1 d . . . . .
H00M H 0.212042 0.613602 0.056920 0.049 Uiso 1 1 calc R . . . .
H00O H 0.144118 0.568509 -0.035587 0.049 Uiso 1 1 calc R . . . .
C00Q C 0.82556(19) 0.56155(13) 0.52494(13) 0.0395(4) Uani 1 1 d . . . . .
H00Q H 0.846009 0.613613 0.487264 0.047 Uiso 1 1 calc R . . . .
C00R C 0.16636(19) 0.39865(14) 0.00295(14) 0.0429(4) Uani 1 1 d . . . . .
H00P H 0.091465 0.423124 -0.038338 0.051 Uiso 1 1 calc R . . . .
H00R H 0.123049 0.358652 0.050597 0.051 Uiso 1 1 calc R . . . .
C00S C 1.0473(2) 0.57862(12) 0.74736(14) 0.0406(4) Uani 1 1 d . . . . .
C00T C 0.72836(19) 0.50030(12) 0.49505(13) 0.0373(4) Uani 1 1 d . . . . .
H00T H 0.715460 0.448101 0.534122 0.045 Uiso 1 1 calc R . . . .
C00U C 0.2631(2) 0.34109(15) -0.05594(15) 0.0503(5) Uani 1 1 d . . . . .
H00S H 0.302327 0.379259 -0.105752 0.075 Uiso 1 1 calc GR . . . .
H00U H 0.211455 0.289899 -0.084378 0.075 Uiso 1 1 calc GR . . . .
H00V H 0.338120 0.316909 -0.015774 0.075 Uiso 1 1 calc GR . . . .

loop_
_atom_site_aniso_label
_atom_site_aniso_U_11
_atom_site_aniso_U_22
_atom_site_aniso_U_33
_atom_site_aniso_U_23
_atom_site_aniso_U_13
_atom_site_aniso_U_12
Cl01 0.0470(3) 0.0357(2) 0.0418(3) 0.00586(18) -0.00432(19) -0.00355(18)
O002 0.0431(7) 0.0432(7) 0.0314(7) -0.0004(5) 0.0026(5) -0.0066(5)
O003 0.0492(7) 0.0335(6) 0.0372(7) 0.0018(5) -0.0099(6) -0.0015(5)
O004 0.0440(7) 0.0330(6) 0.0379(7) 0.0004(5) -0.0055(5) -0.0018(5)
O005 0.0512(8) 0.0374(7) 0.0486(8) 0.0015(6) -0.0095(6) -0.0083(6)
O006 0.0504(8) 0.0586(8) 0.0326(7) 0.0030(6) -0.0002(6) -0.0070(6)
O007 0.0826(11) 0.0363(7) 0.0476(8) 0.0059(6) -0.0195(8) -0.0091(7)
N008 0.0349(8) 0.0446(9) 0.0354(8) -0.0011(7) -0.0015(6) 0.0005(6)
C009 0.0441(10) 0.0338(9) 0.0302(9) 0.0022(7) 0.0009(7) -0.0034(7)
C00A 0.0394(9) 0.0349(9) 0.0357(10) -0.0005(7) 0.0013(7) 0.0033(7)
C00B 0.0329(9) 0.0429(10) 0.0328(9) -0.0011(7) 0.0029(7) 0.0010(7)
C00C 0.0348(9) 0.0343(9) 0.0338(9) 0.0002(7) 0.0021(7) 0.0007(7)
C00D 0.0356(9) 0.0396(10) 0.0388(10) -0.0032(8) 0.0016(8) -0.0052(7)
C00E 0.0364(9) 0.0417(10) 0.0345(10) -0.0030(8) 0.0003(7) 0.0014(7)
C00F 0.0368(9) 0.0379(9) 0.0353(9) -0.0022(7) -0.0008(7) 0.0006(7)
C00G 0.0393(9) 0.0346(9) 0.0371(10) 0.0002(7) 0.0034(8) -0.0020(7)
C00H 0.0351(9) 0.0343(9) 0.0356(9) -0.0011(7) 0.0016(7) 0.0003(7)
C00I 0.0408(10) 0.0349(9) 0.0351(9) -0.0020(7) -0.0008(8) 0.0030(7)
C00J 0.0347(9) 0.0330(8) 0.0345(9) 0.0011(7) 0.0037(7) 0.0019(7)
C00K 0.0351(9) 0.0339(9) 0.0355(9) -0.0042(7) 0.0020(7) -0.0006(7)
C00L 0.0467(10) 0.0388(9) 0.0374(10) -0.0017(8) 0.0015(8) -0.0008(8)
C00M 0.0493(11) 0.0424(10) 0.0398(10) -0.0007(8) -0.0014(8) -0.0088(8)
C00N 0.0455(10) 0.0349(9) 0.0356(10) -0.0008(7) -0.0001(8) 0.0006(8)
C00O 0.0458(11) 0.0496(11) 0.0420(11) 0.0056(9) -0.0005(8) 0.0024(9)
C00P 0.0382(10) 0.0490(11) 0.0364(10) -0.0007(8) -0.0033(8) 0.0078(8)
C00Q 0.0435(10) 0.0384(9) 0.0367(10) 0.0008(8) -0.0005(8) 0.0013(8)
C00R 0.0370(9) 0.0535(11) 0.0380(10) -0.0022(9) -0.0044(8) -0.0058(8)
C00S 0.0471(10) 0.0342(9) 0.0405(10) -0.0017(8) -0.0045(8) 0.0004(8)
C00T 0.0392(9) 0.0354(9) 0.0375(10) -0.0003(7) 0.0014(8) 0.0023(7)
C00U 0.0519(12) 0.0529(12) 0.0460(12) -0.0111(9) 0.0011(9) -0.0070(9)

loop_
_atom_type_symbol
_atom_type_description
_atom_type_scat_dispersion_real
_atom_type_scat_dispersion_imag
_atom_type_scat_source
C C 0.0033 0.0016 'International Tables Vol C Tables 4.2.6.8 and 6.1.1.4'
H H 0.0000 0.0000 'International Tables Vol C Tables 4.2.6.8 and 6.1.1.4'
Cl Cl 0.1484 0.1585 'International Tables Vol C Tables 4.2.6.8 and 6.1.1.4'
N N 0.0061 0.0033 'International Tables Vol C Tables 4.2.6.8 and 6.1.1.4'
O O 0.0106 0.0060 'International Tables Vol C Tables 4.2.6.8 and 6.1.1.4'

loop_
_geom_angle_atom_site_label_1
_geom_angle_atom_site_label_2
_geom_angle_atom_site_label_3
_geom_angle
_geom_angle_site_symmetry_1
_geom_angle_site_symmetry_3
_geom_angle_publ_flag
C00E O002 C009 118.40(13) . . ?
C00S O003 C009 118.29(14) . . ?
C00K O004 C00F 123.08(14) . . ?
C00B N008 C00P 120.16(15) . . ?
C00B N008 C00R 121.81(16) . . ?
C00R N008 C00P 117.87(15) . . ?
O002 C009 O003 109.19(13) . . ?
O002 C009 C00L 110.55(15) . . ?
O002 C009 C00M 106.61(14) . . ?
O003 C009 C00L 110.82(14) . . ?
O003 C009 C00M 106.10(15) . . ?
C00M C009 C00L 113.35(16) . . ?
C00K C00A C00B 119.89(16) . . ?
N008 C00B C00A 121.25(17) . . ?
N008 C00B C00D 121.73(17) . . ?
C00A C00B C00D 117.01(16) . . ?
C00J C00C C00G 127.13(16) . . ?
C00K C00C C00G 115.39(16) . . ?
C00K C00C C00J 117.47(16) . . ?
C00G C00D C00B 121.81(17) . . ?
O002 C00E C00I 115.74(16) . . ?
O006 C00E O002 118.20(17) . . ?
O006 C00E C00I 125.97(17) . . ?
O004 C00F C00H 117.92(15) . . ?
O005 C00F O004 115.53(16) . . ?
O005 C00F C00H 126.52(17) . . ?
C00D C00G C00C 121.77(17) . . ?
C00J C00H C00F 117.33(16) . . ?
C00J C00H C00T 123.45(16) . . ?
C00T C00H C00F 119.19(16) . . ?
C00E C00I C00S 118.65(16) . . ?
C00N C00I C00E 123.55(17) . . ?
C00N C00I C00S 117.77(17) . . ?
C00C C00J Cl01 117.16(13) . . ?
C00H C00J Cl01 119.29(14) . . ?
C00H C00J C00C 123.55(16) . . ?
O004 C00K C00C 120.28(16) . . ?
C00A C00K O004 115.66(15) . . ?
C00A C00K C00C 124.06(16) . . ?
C00I C00N C00Q 127.89(18) . . ?
N008 C00P C00O 112.96(15) . . ?
C00T C00Q C00N 120.47(17) . . ?
N008 C00R C00U 113.69(15) . . ?
O003 C00S C00I 115.97(16) . . ?
O007 C00S O003 118.50(18) . . ?
O007 C00S C00I 125.50(18) . . ?
C00Q C00T C00H 127.95(17) . . ?

loop_
_geom_bond_atom_site_label_1
_geom_bond_atom_site_label_2
_geom_bond_distance
_geom_bond_site_symmetry_2
_geom_bond_publ_flag
Cl01 C00J 1.7328(17) . ?
O002 C009 1.440(2) . ?
O002 C00E 1.359(2) . ?
O003 C009 1.446(2) . ?
O003 C00S 1.356(2) . ?
O004 C00F 1.379(2) . ?
O004 C00K 1.376(2) . ?
O005 C00F 1.202(2) . ?
O006 C00E 1.206(2) . ?
O007 C00S 1.206(2) . ?
N008 C00B 1.357(2) . ?
N008 C00P 1.468(2) . ?
N008 C00R 1.468(2) . ?
C009 C00L 1.501(3) . ?
C009 C00M 1.495(3) . ?
C00A C00B 1.409(2) . ?
C00A C00K 1.369(3) . ?
C00B C00D 1.427(3) . ?
C00C C00G 1.419(2) . ?
C00C C00J 1.409(3) . ?
C00C C00K 1.406(2) . ?
C00D C00G 1.359(3) . ?
C00E C00I 1.471(3) . ?
C00F C00H 1.468(2) . ?
C00H C00J 1.384(2) . ?
C00H C00T 1.439(3) . ?
C00I C00N 1.362(3) . ?
C00I C00S 1.474(3) . ?
C00N C00Q 1.421(3) . ?
C00O C00P 1.522(3) . ?
C00Q C00T 1.357(3) . ?
C00R C00U 1.516(3) . ?
